data_7159619
loop_
_publ_author_name
'Zelentsova, Maria V.'
'Sandulenko, Irina V.'
'Ambartsumyan, Asmik A.'
'Danshina, Anastasia A.'
'Moiseev, Sergey K.'

_publ_section_title
;
 C(21)-Di- and monofluorinated scaffold for thevinol/orvinol-based opioid
 receptor ligands.
;
_journal_issue 45
_journal_name_full 'Organic &amp; biomolecular chemistry'
_journal_page_first 9091
_journal_page_last 9100
_journal_paper_doi 10.1039/d3ob01577g
_journal_volume 21
_journal_year 2023
_chemical_absolute_configuration rm
_chemical_formula_moiety 'C27 H37 F2 N O4, H2 O'
_chemical_formula_sum 'C27 H39 F2 N O5'
_chemical_formula_weight 495.59
_space_group_crystal_system orthorhombic
_space_group_IT_number 19
_space_group_name_Hall 'P 2ac 2ab'
_space_group_name_H-M_alt 'P 21 21 21'
_atom_sites_solution_hydrogens mixed
_audit_creation_date 2023-09-12
_audit_creation_method
;
Olex2 1.5
(compiled 2023.03.06 svn.rbb2c1857 for OlexSys, GUI svn.r6748)
;
_audit_update_record
;
2023-09-12 deposited with the CCDC.	2023-10-30 downloaded from the CCDC.
;
_cell_angle_alpha 90
_cell_angle_beta 90
_cell_angle_gamma 90
_cell_formula_units_Z 4
_cell_length_a 9.3792(2)
_cell_length_b 12.5351(2)
_cell_length_c 20.4300(3)
_cell_measurement_reflns_used 9983
_cell_measurement_temperature 100
_cell_measurement_theta_max 30.46
_cell_measurement_theta_min 2.39
_cell_volume 2401.94(7)
_computing_molecular_graphics 'Olex2 1.5 (Dolomanov et al., 2009)'
_computing_publication_material 'Olex2 1.5 (Dolomanov et al., 2009)'
_computing_structure_refinement 'XL  (Sheldrick, 2008)'
_computing_structure_solution 'SHELXT 2014/4 (Sheldrick, 2014)'
_diffrn_ambient_temperature 100.00
_diffrn_measured_fraction_theta_full 1.000
_diffrn_measured_fraction_theta_max 1.000
_diffrn_measurement_device_type 'Bruker Quest D8'
_diffrn_measurement_method '\f and \w scans'
_diffrn_radiation_type MoK\a
_diffrn_radiation_wavelength 0.71073
_diffrn_reflns_av_R_equivalents 0.0393
_diffrn_reflns_av_unetI/netI 0.0311
_diffrn_reflns_Laue_measured_fraction_full 1.000
_diffrn_reflns_Laue_measured_fraction_max 1.000
_diffrn_reflns_limit_h_max 11
_diffrn_reflns_limit_h_min -12
_diffrn_reflns_limit_k_max 17
_diffrn_reflns_limit_k_min -17
_diffrn_reflns_limit_l_max 27
_diffrn_reflns_limit_l_min -27
_diffrn_reflns_number 32636
_diffrn_reflns_point_group_measured_fraction_full 1.000
_diffrn_reflns_point_group_measured_fraction_max 1.000
_diffrn_reflns_theta_full 25.242
_diffrn_reflns_theta_max 28.997
_diffrn_reflns_theta_min 1.906
_exptl_absorpt_coefficient_mu 0.103
_exptl_absorpt_correction_T_max 0.7461
_exptl_absorpt_correction_T_min 0.6805
_exptl_absorpt_correction_type multi-scan
_exptl_absorpt_process_details
;
SADABS-2016/2 (Bruker,2016/2) was used for absorption correction.
wR2(int) was 0.1109 before and 0.0545 after correction.
The Ratio of minimum to maximum transmission is 0.9121.
The \l/2 correction factor is Not present.
;
_exptl_crystal_colour colourless
_exptl_crystal_colour_primary colourless
_exptl_crystal_density_diffrn 1.370
_exptl_crystal_description prism
_exptl_crystal_F_000 1064
_exptl_crystal_size_max 0.3
_exptl_crystal_size_mid 0.2
_exptl_crystal_size_min 0.2
_refine_diff_density_max 0.327
_refine_diff_density_min -0.198
_refine_diff_density_rms 0.043
_refine_ls_abs_structure_details
;
 Flack x determined using 2402 quotients [(I+)-(I-)]/[(I+)+(I-)]
 (Parsons, Flack and Wagner, Acta Cryst. B69 (2013) 249-259).
;
_refine_ls_abs_structure_Flack -0.1(2)
_refine_ls_extinction_method none
_refine_ls_goodness_of_fit_ref 1.064
_refine_ls_hydrogen_treatment constr
_refine_ls_matrix_type full
_refine_ls_number_parameters 331
_refine_ls_number_reflns 6392
_refine_ls_number_restraints 3
_refine_ls_restrained_S_all 1.064
_refine_ls_R_factor_all 0.0436
_refine_ls_R_factor_gt 0.0391
_refine_ls_shift/su_max 0.001
_refine_ls_shift/su_mean 0.000
_refine_ls_structure_factor_coef Fsqd
_refine_ls_weighting_details 'w=1/[\s^2^(Fo^2^)+(0.0553P)^2^+0.3545P] where P=(Fo^2^+2Fc^2^)/3'
_refine_ls_weighting_scheme calc
_refine_ls_wR_factor_gt 0.0976
_refine_ls_wR_factor_ref 0.1007
_reflns_Friedel_coverage 0.779
_reflns_Friedel_fraction_full 1.000
_reflns_Friedel_fraction_max 1.000
_reflns_number_gt 5902
_reflns_number_total 6392
_reflns_threshold_expression 'I > 2\s(I)'
_cod_data_source_file d3ob01577g2.cif
_cod_data_source_block 41c
_cod_depositor_comments 'Adding full bibliography for 7159615--7159624.cif.'
_cod_database_code 7159619
_shelxl_version_number 2014/6
_shelx_space_group_comment
;
The symmetry employed for this shelxl refinement is uniquely defined
by the following loop, which should always be used as a source of
symmetry information in preference to the above space-group names.
They are only intended as comments.
;
_shelx_estimated_absorpt_t_max 0.980
_shelx_estimated_absorpt_t_min 0.970
_olex2_refinement_description
;
1. Fixed Uiso
 At 1.2 times of:
  All C(H) groups, All C(H,H) groups, All O(H) groups, All O(H,H) groups
 At 1.5 times of:
  All C(H,H,H) groups
2. Restrained distances
 C24'-C23' \\sim C24-C23
 with sigma of 0.02
 C23'-C22 \\sim C23-C22
 with sigma of 0.02
 C25'-C24' \\sim C25-C24
 with sigma of 0.02
 C25-C24 \\sim C25'-C24'
 with sigma of 0.02
 C24-C23 \\sim C24'-C23'
 with sigma of 0.02
3. Uiso/Uaniso restraints and constraints
Uanis(C23) = Uanis(C23')
Uanis(C24') = Uanis(C24)
Uanis(C24) = Uanis(C24')
Uanis(C25') = Uanis(C25)
4. Others
 Sof(C23')=Sof(H23C)=Sof(H23D)=Sof(C24')=Sof(H24C)=Sof(H24D)=Sof(C25')=
 Sof(H25D)=Sof(H25E)=Sof(H25F)=1-FVAR(1)
 Sof(C23)=Sof(H23A)=Sof(H23B)=Sof(C24)=Sof(H24A)=Sof(H24B)=Sof(C25)=Sof(H25A)=
 Sof(H25B)=Sof(H25C)=FVAR(1)
5.a Riding coordinates:
 O4(H4), C22(H22A,H22B), O1S(H1SA,H1SB)
5.b Ternary CH refined with riding coordinates:
 C5(H5), C7(H7), C9(H9), C21(H21)
5.c Secondary CH2 refined with riding coordinates:
 C8(H8A,H8B), C10(H10A,H10B), C15(H15A,H15B), C16(H16A,H16B), C18(H18A,H18B),
 C19(H19A,H19B), C23(H23A,H23B), C24(H24A,H24B), C23'(H23C,H23D), C24'(H24C,
 H24D)
5.d Aromatic/amide H refined with riding coordinates:
 C1(H1), C2(H2)
5.e Idealised Me refined as rotating group:
 C17(H17A,H17B,H17C), C26(H26A,H26B,H26C), C27(H27A,H27B,H27C), C25(H25A,H25B,
 H25C), C25'(H25D,H25E,H25F)
;
_olex2_submission_special_instructions 'No special instructions were received'

loop_
_space_group_symop_operation_xyz
'x, y, z'
'-x+1/2, -y, z+1/2'
'-x, y+1/2, -z+1/2'
'x+1/2, -y+1/2, -z'

loop_
_atom_site_label
_atom_site_type_symbol
_atom_site_fract_x
_atom_site_fract_y
_atom_site_fract_z
_atom_site_U_iso_or_equiv
_atom_site_adp_type
_atom_site_occupancy
_atom_site_site_symmetry_order
_atom_site_calc_flag
_atom_site_refinement_flags_posn
_atom_site_refinement_flags_adp
_atom_site_refinement_flags_occupancy
_atom_site_disorder_assembly
_atom_site_disorder_group
F1 F 0.60281(14) 0.14510(11) 0.34382(6) 0.0262(3) Uani 1 1 d . . . . .
F2 F 0.60021(14) 0.08155(10) 0.44329(6) 0.0268(3) Uani 1 1 d . . . . .
O1 O 0.62005(15) 0.57701(11) 0.30499(7) 0.0188(3) Uani 1 1 d . . . . .
O2 O 0.78170(16) 0.77020(13) 0.30204(8) 0.0268(3) Uani 1 1 d . . . . .
O3 O 0.68932(15) 0.36461(12) 0.35157(7) 0.0191(3) Uani 1 1 d . . . . .
O4 O 0.47929(16) 0.26945(12) 0.49066(7) 0.0211(3) Uani 1 1 d . . . . .
H4 H 0.4713 0.2149 0.5144 0.025 Uiso 1 1 d R U . . .
N1 N 0.09022(18) 0.57659(15) 0.39374(9) 0.0224(4) Uani 1 1 d . . . . .
C1 C 0.4587(3) 0.84074(18) 0.39935(12) 0.0283(5) Uani 1 1 d . . . . .
H1 H 0.4217 0.8989 0.4239 0.034 Uiso 1 1 calc R U . . .
C2 C 0.5885(3) 0.85228(18) 0.36594(12) 0.0278(5) Uani 1 1 d . . . . .
H2 H 0.6357 0.9193 0.3668 0.033 Uiso 1 1 calc R U . . .
C3 C 0.6501(2) 0.76818(17) 0.33149(10) 0.0221(4) Uani 1 1 d . . . . .
C4 C 0.5728(2) 0.67340(16) 0.32877(10) 0.0187(4) Uani 1 1 d . . . . .
C5 C 0.5097(2) 0.49720(16) 0.32103(9) 0.0166(4) Uani 1 1 d . . . . .
H5 H 0.4810 0.4586 0.2803 0.020 Uiso 1 1 calc R U . . .
C6 C 0.5605(2) 0.41635(16) 0.37226(9) 0.0158(4) Uani 1 1 d . . . . .
C7 C 0.4336(2) 0.33733(15) 0.38205(9) 0.0150(3) Uani 1 1 d . . . . .
H7 H 0.4049 0.3120 0.3375 0.018 Uiso 1 1 calc R U . . .
C8 C 0.3019(2) 0.39909(15) 0.41128(9) 0.0163(4) Uani 1 1 d . . . . .
H8A H 0.2178 0.3889 0.3827 0.020 Uiso 1 1 calc R U . . .
H8B H 0.2787 0.3704 0.4552 0.020 Uiso 1 1 calc R U . . .
C9 C 0.2130(2) 0.59323(16) 0.43789(10) 0.0191(4) Uani 1 1 d . . . . .
H9 H 0.1829 0.5709 0.4828 0.023 Uiso 1 1 calc R U . . .
C10 C 0.2612(2) 0.71336(17) 0.44190(11) 0.0245(4) Uani 1 1 d . . . . .
H10A H 0.1780 0.7590 0.4316 0.029 Uiso 1 1 calc R U . . .
H10B H 0.2897 0.7289 0.4876 0.029 Uiso 1 1 calc R U . . .
C11 C 0.3833(2) 0.74502(17) 0.39692(11) 0.0230(4) Uani 1 1 d . . . . .
C12 C 0.4397(2) 0.66784(16) 0.35640(10) 0.0187(4) Uani 1 1 d . . . . .
C13 C 0.3806(2) 0.55824(15) 0.34840(9) 0.0164(4) Uani 1 1 d . . . . .
C14 C 0.3368(2) 0.51870(15) 0.41655(9) 0.0152(4) Uani 1 1 d . . . . .
C15 C 0.2534(2) 0.55395(17) 0.30086(10) 0.0204(4) Uani 1 1 d . . . . .
H15A H 0.2819 0.5862 0.2586 0.025 Uiso 1 1 calc R U . . .
H15B H 0.2282 0.4785 0.2926 0.025 Uiso 1 1 calc R U . . .
C16 C 0.1231(2) 0.61205(19) 0.32686(11) 0.0253(4) Uani 1 1 d . . . . .
H16A H 0.1411 0.6899 0.3268 0.030 Uiso 1 1 calc R U . . .
H16B H 0.0404 0.5978 0.2980 0.030 Uiso 1 1 calc R U . . .
C17 C -0.0406(2) 0.6276(2) 0.41776(12) 0.0303(5) Uani 1 1 d . . . . .
H17A H -0.0662 0.5973 0.4604 0.045 Uiso 1 1 calc R U . . .
H17B H -0.1182 0.6150 0.3866 0.045 Uiso 1 1 calc R U . . .
H17C H -0.0247 0.7045 0.4223 0.045 Uiso 1 1 calc R U . . .
C18 C 0.5971(2) 0.47431(16) 0.43592(9) 0.0174(4) Uani 1 1 d . . . . .
H18A H 0.6697 0.5298 0.4272 0.021 Uiso 1 1 calc R U . . .
H18B H 0.6377 0.4230 0.4677 0.021 Uiso 1 1 calc R U . . .
C19 C 0.4622(2) 0.52655(17) 0.46528(9) 0.0178(4) Uani 1 1 d . . . . .
H19A H 0.4365 0.4902 0.5066 0.021 Uiso 1 1 calc R U . . .
H19B H 0.4818 0.6024 0.4753 0.021 Uiso 1 1 calc R U . . .
C20 C 0.4596(2) 0.23559(16) 0.42474(9) 0.0178(4) Uani 1 1 d . . . . .
C21 C 0.5966(2) 0.17576(17) 0.40816(10) 0.0214(4) Uani 1 1 d . . . . .
H21 H 0.6814 0.2206 0.4193 0.026 Uiso 1 1 calc R U . . .
C22 C 0.3283(2) 0.16075(16) 0.42058(10) 0.0195(4) Uani 1 1 d D . . . .
H22A H 0.3438 0.1019 0.4521 0.023 Uiso 1 1 d R U . A .
H22B H 0.2438 0.2027 0.4340 0.023 Uiso 1 1 d R U . . .
C26 C 0.8728(3) 0.8567(2) 0.31898(13) 0.0328(5) Uani 1 1 d . . . . .
H26A H 0.9653 0.8475 0.2974 0.049 Uiso 1 1 calc R U . . .
H26B H 0.8864 0.8581 0.3665 0.049 Uiso 1 1 calc R U . . .
H26C H 0.8295 0.9239 0.3047 0.049 Uiso 1 1 calc R U . . .
C27 C 0.7035(2) 0.33967(19) 0.28316(11) 0.0252(4) Uani 1 1 d . . . . .
H27A H 0.6194 0.2999 0.2685 0.038 Uiso 1 1 calc R U . . .
H27B H 0.7890 0.2962 0.2764 0.038 Uiso 1 1 calc R U . . .
H27C H 0.7116 0.4059 0.2580 0.038 Uiso 1 1 calc R U . . .
C23 C 0.2946(3) 0.1101(2) 0.35398(12) 0.0244(5) Uani 0.956(5) 1 d D . P A 1
H23A H 0.3709 0.0588 0.3425 0.029 Uiso 0.956(5) 1 calc R U P A 1
H23B H 0.2931 0.1664 0.3200 0.029 Uiso 0.956(5) 1 calc R U P A 1
C24 C 0.1504(3) 0.0520(2) 0.35443(15) 0.0308(6) Uani 0.956(5) 1 d D . P A 1
H24A H 0.1449 0.0053 0.3154 0.037 Uiso 0.956(5) 1 calc R U P A 1
H24B H 0.1458 0.0057 0.3936 0.037 Uiso 0.956(5) 1 calc R U P A 1
C25 C 0.0224(3) 0.1255(2) 0.35461(15) 0.0362(6) Uani 0.956(5) 1 d D . P A 1
H25A H 0.0259 0.1719 0.3160 0.054 Uiso 0.956(5) 1 calc R U P A 1
H25B H 0.0237 0.1693 0.3943 0.054 Uiso 0.956(5) 1 calc R U P A 1
H25C H -0.0652 0.0829 0.3536 0.054 Uiso 0.956(5) 1 calc R U P A 1
C23' C 0.255(5) 0.094(5) 0.364(2) 0.0244(5) Uani 0.044(5) 1 d D . P A 2
H23C H 0.2762 0.1296 0.3218 0.029 Uiso 0.044(5) 1 calc R U P A 2
H23D H 0.2996 0.0226 0.3628 0.029 Uiso 0.044(5) 1 calc R U P A 2
C24' C 0.093(5) 0.080(5) 0.369(2) 0.0308(6) Uani 0.044(5) 1 d D . P A 2
H24C H 0.0705 0.0086 0.3876 0.037 Uiso 0.044(5) 1 calc R U P A 2
H24D H 0.0520 0.1349 0.3983 0.037 Uiso 0.044(5) 1 calc R U P A 2
C25' C 0.033(6) 0.090(5) 0.301(2) 0.0362(6) Uani 0.044(5) 1 d D . P A 2
H25D H -0.0608 0.0566 0.2994 0.054 Uiso 0.044(5) 1 calc R U P A 2
H25E H 0.0974 0.0549 0.2700 0.054 Uiso 0.044(5) 1 calc R U P A 2
H25F H 0.0249 0.1659 0.2898 0.054 Uiso 0.044(5) 1 calc R U P A 2
O1S O 0.45096(17) 0.12356(13) 0.58705(8) 0.0280(3) Uani 1 1 d . . . . .
H1SA H 0.3718 0.1155 0.6121 0.034 Uiso 1 1 d R U . . .
H1SB H 0.4990 0.0596 0.5967 0.034 Uiso 1 1 d R U . . .

loop_
_atom_site_aniso_label
_atom_site_aniso_U_11
_atom_site_aniso_U_22
_atom_site_aniso_U_33
_atom_site_aniso_U_23
_atom_site_aniso_U_13
_atom_site_aniso_U_12
F1 0.0310(6) 0.0223(6) 0.0253(6) -0.0046(5) 0.0068(5) 0.0013(5)
F2 0.0327(7) 0.0152(6) 0.0325(7) 0.0051(5) 0.0016(6) 0.0054(5)
O1 0.0208(6) 0.0138(6) 0.0217(7) 0.0013(5) 0.0026(5) -0.0047(5)
O2 0.0239(7) 0.0230(8) 0.0335(8) 0.0038(7) -0.0004(6) -0.0095(6)
O3 0.0166(6) 0.0197(7) 0.0210(7) -0.0021(6) 0.0032(5) 0.0006(5)
O4 0.0314(8) 0.0151(7) 0.0168(6) 0.0003(5) -0.0003(6) 0.0009(6)
N1 0.0179(8) 0.0228(9) 0.0264(9) 0.0093(7) -0.0007(7) 0.0007(7)
C1 0.0374(12) 0.0150(10) 0.0325(11) -0.0003(9) 0.0008(10) -0.0002(9)
C2 0.0366(12) 0.0133(10) 0.0335(12) 0.0031(8) -0.0016(9) -0.0056(9)
C3 0.0249(10) 0.0177(10) 0.0236(10) 0.0050(8) -0.0039(8) -0.0049(8)
C4 0.0230(9) 0.0146(9) 0.0185(9) 0.0020(7) -0.0032(7) -0.0017(8)
C5 0.0178(8) 0.0148(9) 0.0173(8) 0.0017(7) 0.0007(7) -0.0048(7)
C6 0.0155(8) 0.0133(9) 0.0185(8) -0.0006(7) 0.0008(7) -0.0004(7)
C7 0.0163(8) 0.0114(9) 0.0172(8) 0.0011(7) 0.0004(6) -0.0012(7)
C8 0.0172(8) 0.0147(9) 0.0171(8) 0.0017(7) 0.0009(7) 0.0002(7)
C9 0.0208(9) 0.0150(9) 0.0215(9) 0.0031(8) 0.0013(7) 0.0020(7)
C10 0.0283(10) 0.0144(9) 0.0306(11) 0.0007(8) 0.0040(9) 0.0037(8)
C11 0.0274(10) 0.0148(9) 0.0268(10) 0.0030(8) -0.0002(8) 0.0024(8)
C12 0.0225(9) 0.0137(9) 0.0201(9) 0.0035(7) -0.0029(8) -0.0027(7)
C13 0.0181(8) 0.0142(9) 0.0169(8) 0.0030(7) -0.0012(7) -0.0014(7)
C14 0.0163(8) 0.0140(9) 0.0152(8) 0.0016(7) -0.0009(7) 0.0005(7)
C15 0.0216(9) 0.0231(11) 0.0166(8) 0.0060(8) -0.0028(7) -0.0035(8)
C16 0.0212(9) 0.0291(12) 0.0256(10) 0.0109(9) -0.0037(8) 0.0009(9)
C17 0.0220(10) 0.0300(12) 0.0388(13) 0.0125(10) 0.0029(9) 0.0053(9)
C18 0.0178(9) 0.0159(9) 0.0184(8) -0.0002(7) -0.0017(7) -0.0004(7)
C19 0.0203(9) 0.0166(9) 0.0165(8) -0.0016(7) -0.0014(7) 0.0008(8)
C20 0.0223(9) 0.0146(9) 0.0165(8) 0.0002(7) 0.0011(7) 0.0005(7)
C21 0.0265(10) 0.0148(9) 0.0228(10) 0.0019(8) 0.0006(8) 0.0024(8)
C22 0.0223(9) 0.0144(9) 0.0218(9) 0.0014(8) 0.0042(8) -0.0009(8)
C26 0.0303(11) 0.0241(11) 0.0439(14) 0.0104(10) -0.0097(10) -0.0107(10)
C27 0.0274(10) 0.0247(11) 0.0237(10) -0.0038(9) 0.0076(8) -0.0008(9)
C23 0.0251(13) 0.0211(12) 0.0269(11) -0.0054(9) 0.0056(9) -0.0087(9)
C24 0.0267(13) 0.0246(13) 0.0412(14) -0.0124(11) 0.0055(10) -0.0072(10)
C25 0.0296(12) 0.0376(15) 0.0413(14) -0.0164(12) -0.0065(11) -0.0001(11)
C23' 0.0251(13) 0.0211(12) 0.0269(11) -0.0054(9) 0.0056(9) -0.0087(9)
C24' 0.0267(13) 0.0246(13) 0.0412(14) -0.0124(11) 0.0055(10) -0.0072(10)
C25' 0.0296(12) 0.0376(15) 0.0413(14) -0.0164(12) -0.0065(11) -0.0001(11)
O1S 0.0235(7) 0.0269(8) 0.0336(8) 0.0103(7) 0.0057(6) 0.0043(6)

loop_
_atom_type_symbol
_atom_type_description
_atom_type_scat_dispersion_real
_atom_type_scat_dispersion_imag
_atom_type_scat_source
C C 0.0033 0.0016 'International Tables Vol C Tables 4.2.6.8 and 6.1.1.4'
H H 0.0000 0.0000 'International Tables Vol C Tables 4.2.6.8 and 6.1.1.4'
F F 0.0171 0.0103 'International Tables Vol C Tables 4.2.6.8 and 6.1.1.4'
N N 0.0061 0.0033 'International Tables Vol C Tables 4.2.6.8 and 6.1.1.4'
O O 0.0106 0.0060 'International Tables Vol C Tables 4.2.6.8 and 6.1.1.4'

loop_
_geom_angle_atom_site_label_1
_geom_angle_atom_site_label_2
_geom_angle_atom_site_label_3
_geom_angle
_geom_angle_site_symmetry_1
_geom_angle_site_symmetry_3
_geom_angle_publ_flag
C4 O1 C5 106.90(15) . . ?
C3 O2 C26 116.57(19) . . ?
C6 O3 C27 117.52(15) . . ?
C20 O4 H4 106.9 . . ?
C16 N1 C9 111.20(16) . . ?
C17 N1 C9 112.68(18) . . ?
C17 N1 C16 110.76(17) . . ?
C2 C1 H1 119.6 . . ?
C11 C1 H1 119.6 . . ?
C11 C1 C2 120.8(2) . . ?
C1 C2 H2 119.1 . . ?
C3 C2 C1 121.8(2) . . ?
C3 C2 H2 119.1 . . ?
O2 C3 C2 125.5(2) . . ?
O2 C3 C4 117.8(2) . . ?
C4 C3 C2 116.74(19) . . ?
O1 C4 C3 126.57(18) . . ?
C12 C4 O1 113.20(18) . . ?
C12 C4 C3 120.0(2) . . ?
O1 C5 H5 109.4 . . ?
O1 C5 C6 112.43(15) . . ?
O1 C5 C13 107.20(15) . . ?
C6 C5 H5 109.4 . . ?
C6 C5 C13 109.00(15) . . ?
C13 C5 H5 109.4 . . ?
O3 C6 C5 111.06(15) . . ?
O3 C6 C7 113.14(15) . . ?
O3 C6 C18 106.01(15) . . ?
C5 C6 C7 105.67(15) . . ?
C18 C6 C5 109.67(16) . . ?
C18 C6 C7 111.34(15) . . ?
C6 C7 H7 106.9 . . ?
C6 C7 C8 109.53(15) . . ?
C6 C7 C20 118.03(16) . . ?
C8 C7 H7 106.9 . . ?
C20 C7 H7 106.9 . . ?
C20 C7 C8 108.16(15) . . ?
C7 C8 H8A 109.7 . . ?
C7 C8 H8B 109.7 . . ?
H8A C8 H8B 108.2 . . ?
C14 C8 C7 109.81(15) . . ?
C14 C8 H8A 109.7 . . ?
C14 C8 H8B 109.7 . . ?
N1 C9 H9 107.5 . . ?
N1 C9 C10 113.00(17) . . ?
N1 C9 C14 109.06(16) . . ?
C10 C9 H9 107.5 . . ?
C14 C9 H9 107.5 . . ?
C14 C9 C10 112.03(16) . . ?
C9 C10 H10A 108.3 . . ?
C9 C10 H10B 108.3 . . ?
H10A C10 H10B 107.4 . . ?
C11 C10 C9 115.75(17) . . ?
C11 C10 H10A 108.3 . . ?
C11 C10 H10B 108.3 . . ?
C1 C11 C10 125.8(2) . . ?
C12 C11 C1 115.5(2) . . ?
C12 C11 C10 117.93(19) . . ?
C4 C12 C11 124.1(2) . . ?
C4 C12 C13 109.88(18) . . ?
C11 C12 C13 124.76(19) . . ?
C5 C13 C15 111.32(16) . . ?
C12 C13 C5 101.88(15) . . ?
C12 C13 C14 107.32(16) . . ?
C12 C13 C15 112.94(16) . . ?
C14 C13 C5 112.34(15) . . ?
C14 C13 C15 110.72(15) . . ?
C8 C14 C9 116.54(16) . . ?
C8 C14 C19 105.62(15) . . ?
C13 C14 C8 107.95(15) . . ?
C13 C14 C9 105.11(15) . . ?
C13 C14 C19 111.15(16) . . ?
C19 C14 C9 110.51(16) . . ?
C13 C15 H15A 109.0 . . ?
C13 C15 H15B 109.0 . . ?
H15A C15 H15B 107.8 . . ?
C16 C15 C13 112.73(17) . . ?
C16 C15 H15A 109.0 . . ?
C16 C15 H15B 109.0 . . ?
N1 C16 C15 110.42(17) . . ?
N1 C16 H16A 109.6 . . ?
N1 C16 H16B 109.6 . . ?
C15 C16 H16A 109.6 . . ?
C15 C16 H16B 109.6 . . ?
H16A C16 H16B 108.1 . . ?
N1 C17 H17A 109.5 . . ?
N1 C17 H17B 109.5 . . ?
N1 C17 H17C 109.5 . . ?
H17A C17 H17B 109.5 . . ?
H17A C17 H17C 109.5 . . ?
H17B C17 H17C 109.5 . . ?
C6 C18 H18A 109.6 . . ?
C6 C18 H18B 109.6 . . ?
C6 C18 C19 110.31(15) . . ?
H18A C18 H18B 108.1 . . ?
C19 C18 H18A 109.6 . . ?
C19 C18 H18B 109.6 . . ?
C14 C19 C18 110.26(15) . . ?
C14 C19 H19A 109.6 . . ?
C14 C19 H19B 109.6 . . ?
C18 C19 H19A 109.6 . . ?
C18 C19 H19B 109.6 . . ?
H19A C19 H19B 108.1 . . ?
O4 C20 C7 107.73(15) . . ?
O4 C20 C21 104.29(16) . . ?
O4 C20 C22 109.59(15) . . ?
C21 C20 C7 114.09(16) . . ?
C21 C20 C22 111.05(16) . . ?
C22 C20 C7 109.82(16) . . ?
F1 C21 F2 104.91(16) . . ?
F1 C21 C20 112.73(16) . . ?
F1 C21 H21 110.0 . . ?
F2 C21 C20 108.97(17) . . ?
F2 C21 H21 110.0 . . ?
C20 C21 H21 110.0 . . ?
C20 C22 H22A 107.4 . . ?
C20 C22 H22B 107.4 . . ?
C20 C22 C23' 135(2) . . ?
H22A C22 H22B 109.5 . . ?
C23 C22 C20 117.57(17) . . ?
C23 C22 H22A 107.4 . . ?
C23 C22 H22B 107.5 . . ?
C23' C22 H22A 98.4 . . ?
C23' C22 H22B 97.7 . . ?
O2 C26 H26A 109.5 . . ?
O2 C26 H26B 109.5 . . ?
O2 C26 H26C 109.5 . . ?
H26A C26 H26B 109.5 . . ?
H26A C26 H26C 109.5 . . ?
H26B C26 H26C 109.5 . . ?
O3 C27 H27A 109.5 . . ?
O3 C27 H27B 109.5 . . ?
O3 C27 H27C 109.5 . . ?
H27A C27 H27B 109.5 . . ?
H27A C27 H27C 109.5 . . ?
H27B C27 H27C 109.5 . . ?
C22 C23 H23A 109.2 . . ?
C22 C23 H23B 109.2 . . ?
C22 C23 C24 111.9(2) . . ?
H23A C23 H23B 107.9 . . ?
C24 C23 H23A 109.2 . . ?
C24 C23 H23B 109.2 . . ?
C23 C24 H24A 108.7 . . ?
C23 C24 H24B 108.7 . . ?
H24A C24 H24B 107.6 . . ?
C25 C24 C23 114.2(2) . . ?
C25 C24 H24A 108.7 . . ?
C25 C24 H24B 108.7 . . ?
C24 C25 H25A 109.5 . . ?
C24 C25 H25B 109.5 . . ?
C24 C25 H25C 109.5 . . ?
H25A C25 H25B 109.5 . . ?
H25A C25 H25C 109.5 . . ?
H25B C25 H25C 109.5 . . ?
C22 C23' H23C 108.2 . . ?
C22 C23' H23D 108.2 . . ?
H23C C23' H23D 107.4 . . ?
C24' C23' C22 116(3) . . ?
C24' C23' H23C 108.2 . . ?
C24' C23' H23D 108.2 . . ?
C23' C24' H24C 110.3 . . ?
C23' C24' H24D 110.3 . . ?
H24C C24' H24D 108.6 . . ?
C25' C24' C23' 107(4) . . ?
C25' C24' H24C 110.3 . . ?
C25' C24' H24D 110.3 . . ?
C24' C25' H25D 109.5 . . ?
C24' C25' H25E 109.5 . . ?
C24' C25' H25F 109.5 . . ?
H25D C25' H25E 109.5 . . ?
H25D C25' H25F 109.5 . . ?
H25E C25' H25F 109.5 . . ?
H1SA O1S H1SB 100.3 . . ?

loop_
_geom_bond_atom_site_label_1
_geom_bond_atom_site_label_2
_geom_bond_distance
_geom_bond_site_symmetry_2
_geom_bond_publ_flag
F1 C21 1.371(2) . ?
F2 C21 1.382(2) . ?
O1 C4 1.376(3) . ?
O1 C5 1.477(2) . ?
O2 C3 1.374(3) . ?
O2 C26 1.423(3) . ?
O3 C6 1.435(2) . ?
O3 C27 1.438(3) . ?
O4 H4 0.8419 . ?
O4 C20 1.424(2) . ?
N1 C9 1.478(3) . ?
N1 C16 1.469(3) . ?
N1 C17 1.468(3) . ?
C1 H1 0.9500 . ?
C1 C2 1.403(3) . ?
C1 C11 1.393(3) . ?
C2 H2 0.9500 . ?
C2 C3 1.393(3) . ?
C3 C4 1.393(3) . ?
C4 C12 1.372(3) . ?
C5 H5 1.0000 . ?
C5 C6 1.533(3) . ?
C5 C13 1.537(3) . ?
C6 C7 1.561(3) . ?
C6 C18 1.529(3) . ?
C7 H7 1.0000 . ?
C7 C8 1.575(3) . ?
C7 C20 1.564(3) . ?
C8 H8A 0.9900 . ?
C8 H8B 0.9900 . ?
C8 C14 1.538(3) . ?
C9 H9 1.0000 . ?
C9 C10 1.574(3) . ?
C9 C14 1.553(3) . ?
C10 H10A 0.9900 . ?
C10 H10B 0.9900 . ?
C10 C11 1.521(3) . ?
C11 C12 1.379(3) . ?
C12 C13 1.490(3) . ?
C13 C14 1.534(3) . ?
C13 C15 1.540(3) . ?
C14 C19 1.544(3) . ?
C15 H15A 0.9900 . ?
C15 H15B 0.9900 . ?
C15 C16 1.519(3) . ?
C16 H16A 0.9900 . ?
C16 H16B 0.9900 . ?
C17 H17A 0.9800 . ?
C17 H17B 0.9800 . ?
C17 H17C 0.9800 . ?
C18 H18A 0.9900 . ?
C18 H18B 0.9900 . ?
C18 C19 1.546(3) . ?
C19 H19A 0.9900 . ?
C19 H19B 0.9900 . ?
C20 C21 1.526(3) . ?
C20 C22 1.550(3) . ?
C21 H21 1.0000 . ?
C22 H22A 0.9900 . ?
C22 H22B 0.9900 . ?
C22 C23 1.535(3) . ?
C22 C23' 1.58(3) . ?
C26 H26A 0.9800 . ?
C26 H26B 0.9800 . ?
C26 H26C 0.9800 . ?
C27 H27A 0.9800 . ?
C27 H27B 0.9800 . ?
C27 H27C 0.9800 . ?
C23 H23A 0.9900 . ?
C23 H23B 0.9900 . ?
C23 C24 1.536(3) . ?
C24 H24A 0.9900 . ?
C24 H24B 0.9900 . ?
C24 C25 1.513(4) . ?
C25 H25A 0.9800 . ?
C25 H25B 0.9800 . ?
C25 H25C 0.9800 . ?
C23' H23C 0.9900 . ?
C23' H23D 0.9900 . ?
C23' C24' 1.53(3) . ?
C24' H24C 0.9900 . ?
C24' H24D 0.9900 . ?
C24' C25' 1.51(3) . ?
C25' H25D 0.9800 . ?
C25' H25E 0.9800 . ?
C25' H25F 0.9800 . ?
O1S H1SA 0.9071 . ?
O1S H1SB 0.9408 . ?

loop_
_geom_torsion_atom_site_label_1
_geom_torsion_atom_site_label_2
_geom_torsion_atom_site_label_3
_geom_torsion_atom_site_label_4
_geom_torsion
_geom_torsion_site_symmetry_1
_geom_torsion_site_symmetry_2
_geom_torsion_site_symmetry_3
_geom_torsion_site_symmetry_4
_geom_torsion_publ_flag
O1 C4 C12 C11 163.86(19) . . . . ?
O1 C4 C12 C13 -3.7(2) . . . . ?
O1 C5 C6 O3 -55.6(2) . . . . ?
O1 C5 C6 C7 -178.69(15) . . . . ?
O1 C5 C6 C18 61.2(2) . . . . ?
O1 C5 C13 C12 -9.59(18) . . . . ?
O1 C5 C13 C14 -124.13(16) . . . . ?
O1 C5 C13 C15 111.05(17) . . . . ?
O2 C3 C4 O1 6.9(3) . . . . ?
O2 C3 C4 C12 -178.82(18) . . . . ?
O3 C6 C7 C8 174.44(14) . . . . ?
O3 C6 C7 C20 50.1(2) . . . . ?
O3 C6 C18 C19 -175.98(15) . . . . ?
O4 C20 C21 F1 -174.39(15) . . . . ?
O4 C20 C21 F2 69.57(19) . . . . ?
O4 C20 C22 C23 -176.35(18) . . . . ?
O4 C20 C22 C23' -177(4) . . . . ?
N1 C9 C10 C11 -95.9(2) . . . . ?
N1 C9 C14 C8 -54.4(2) . . . . ?
N1 C9 C14 C13 65.04(19) . . . . ?
N1 C9 C14 C19 -174.96(16) . . . . ?
C1 C2 C3 O2 -174.4(2) . . . . ?
C1 C2 C3 C4 3.4(3) . . . . ?
C1 C11 C12 C4 11.5(3) . . . . ?
C1 C11 C12 C13 177.30(19) . . . . ?
C2 C1 C11 C10 165.5(2) . . . . ?
C2 C1 C11 C12 -4.5(3) . . . . ?
C2 C3 C4 O1 -171.15(19) . . . . ?
C2 C3 C4 C12 3.2(3) . . . . ?
C3 C4 C12 C11 -11.2(3) . . . . ?
C3 C4 C12 C13 -178.79(18) . . . . ?
C4 O1 C5 C6 -111.82(18) . . . . ?
C4 O1 C5 C13 7.95(19) . . . . ?
C4 C12 C13 C5 8.2(2) . . . . ?
C4 C12 C13 C14 126.36(17) . . . . ?
C4 C12 C13 C15 -111.34(19) . . . . ?
C5 O1 C4 C3 171.85(19) . . . . ?
C5 O1 C4 C12 -2.8(2) . . . . ?
C5 C6 C7 C8 -63.84(18) . . . . ?
C5 C6 C7 C20 171.87(16) . . . . ?
C5 C6 C18 C19 64.0(2) . . . . ?
C5 C13 C14 C8 -58.46(19) . . . . ?
C5 C13 C14 C9 176.50(15) . . . . ?
C5 C13 C14 C19 56.9(2) . . . . ?
C5 C13 C15 C16 179.09(16) . . . . ?
C6 C5 C13 C12 112.36(17) . . . . ?
C6 C5 C13 C14 -2.2(2) . . . . ?
C6 C5 C13 C15 -127.00(17) . . . . ?
C6 C7 C8 C14 3.8(2) . . . . ?
C6 C7 C20 O4 68.4(2) . . . . ?
C6 C7 C20 C21 -46.9(2) . . . . ?
C6 C7 C20 C22 -172.33(16) . . . . ?
C6 C18 C19 C14 -8.4(2) . . . . ?
C7 C6 C18 C19 -52.5(2) . . . . ?
C7 C8 C14 C9 173.97(15) . . . . ?
C7 C8 C14 C13 56.06(19) . . . . ?
C7 C8 C14 C19 -62.91(19) . . . . ?
C7 C20 C21 F1 -57.1(2) . . . . ?
C7 C20 C21 F2 -173.16(16) . . . . ?
C7 C20 C22 C23 65.5(2) . . . . ?
C7 C20 C22 C23' 65(4) . . . . ?
C8 C7 C20 O4 -56.60(19) . . . . ?
C8 C7 C20 C21 -171.88(16) . . . . ?
C8 C7 C20 C22 62.71(19) . . . . ?
C8 C14 C19 C18 66.57(19) . . . . ?
C9 N1 C16 C15 57.3(2) . . . . ?
C9 C10 C11 C1 -169.0(2) . . . . ?
C9 C10 C11 C12 0.8(3) . . . . ?
C9 C14 C19 C18 -166.56(16) . . . . ?
C10 C9 C14 C8 179.73(17) . . . . ?
C10 C9 C14 C13 -60.8(2) . . . . ?
C10 C9 C14 C19 59.2(2) . . . . ?
C10 C11 C12 C4 -159.3(2) . . . . ?
C10 C11 C12 C13 6.5(3) . . . . ?
C11 C1 C2 C3 -2.7(4) . . . . ?
C11 C12 C13 C5 -159.3(2) . . . . ?
C11 C12 C13 C14 -41.1(3) . . . . ?
C11 C12 C13 C15 81.2(3) . . . . ?
C12 C13 C14 C8 -169.64(15) . . . . ?
C12 C13 C14 C9 65.33(18) . . . . ?
C12 C13 C14 C19 -54.2(2) . . . . ?
C12 C13 C15 C16 -67.0(2) . . . . ?
C13 C5 C6 O3 -174.35(15) . . . . ?
C13 C5 C6 C7 62.60(19) . . . . ?
C13 C5 C6 C18 -57.51(19) . . . . ?
C13 C14 C19 C18 -50.3(2) . . . . ?
C13 C15 C16 N1 -50.6(2) . . . . ?
C14 C9 C10 C11 27.8(3) . . . . ?
C14 C13 C15 C16 53.4(2) . . . . ?
C15 C13 C14 C8 66.7(2) . . . . ?
C15 C13 C14 C9 -58.35(19) . . . . ?
C15 C13 C14 C19 -177.92(16) . . . . ?
C16 N1 C9 C10 59.0(2) . . . . ?
C16 N1 C9 C14 -66.3(2) . . . . ?
C17 N1 C9 C10 -66.1(2) . . . . ?
C17 N1 C9 C14 168.64(16) . . . . ?
C17 N1 C16 C15 -176.59(18) . . . . ?
C18 C6 C7 C8 55.2(2) . . . . ?
C18 C6 C7 C20 -69.1(2) . . . . ?
C20 C7 C8 C14 133.63(16) . . . . ?
C20 C22 C23 C24 -171.4(2) . . . . ?
C20 C22 C23' C24' -149(4) . . . . ?
C21 C20 C22 C23 -61.6(2) . . . . ?
C21 C20 C22 C23' -62(4) . . . . ?
C22 C20 C21 F1 67.7(2) . . . . ?
C22 C20 C21 F2 -48.4(2) . . . . ?
C22 C23 C24 C25 73.3(3) . . . . ?
C22 C23' C24' C25' 140(5) . . . . ?
C26 O2 C3 C2 13.0(3) . . . . ?
C26 O2 C3 C4 -164.76(19) . . . . ?
C27 O3 C6 C5 -37.4(2) . . . . ?
C27 O3 C6 C7 81.2(2) . . . . ?
C27 O3 C6 C18 -156.49(17) . . . . ?
